data_1553563
loop_
_publ_author_name
'Rajaguru, Kandasamy'
'Mariappan, Arumugam'
'Muthusubramanian, Shanmugam'
'Bhuvanesh, Nattamai'

_publ_section_title
;
 Divergent reactivity of \a-azidochalcones with metal \b-diketonates:
 tunable synthesis of substituted pyrroles and indoles
;
_journal_issue 1
_journal_name_full 'Organic Chemistry Frontiers'
_journal_page_first 124
_journal_paper_doi 10.1039/C6QO00541A
_journal_volume 4
_journal_year 2017
_chemical_formula_moiety 'C26 H20 Cl N O3'
_chemical_formula_sum 'C26 H20 Cl N O3'
_chemical_formula_weight 429.88
_space_group_crystal_system triclinic
_space_group_IT_number 2
_space_group_name_Hall '-P 1'
_space_group_name_H-M_alt 'P -1'
_atom_sites_solution_hydrogens geom
_audit_creation_date 2015-12-19
_audit_creation_method
;
Olex2 1.2-beta
(compiled 2015.11.10 svn.r3248 for OlexSys, GUI svn.r5133)
;
_audit_update_record
;
2016-05-26 deposited with the CCDC.
2016-10-25 downloaded from the CCDC.
;
_cell_angle_alpha 64.6470(10)
_cell_angle_beta 82.9110(10)
_cell_angle_gamma 77.6900(10)
_cell_formula_units_Z 2
_cell_length_a 7.3875(4)
_cell_length_b 11.6702(6)
_cell_length_c 13.4944(7)
_cell_measurement_reflns_used 9846
_cell_measurement_temperature 100.01
_cell_measurement_theta_max 36.342
_cell_measurement_theta_min 2.824
_cell_volume 1026.50(9)
_computing_molecular_graphics 'Olex2 (Dolomanov et al., 2009)'
_computing_publication_material 'Olex2 (Dolomanov et al., 2009)'
_computing_structure_refinement 'XL (Sheldrick, 2008)'
_computing_structure_solution 'ShelXT (Sheldrick, 2015)'
_diffrn_ambient_temperature 100.01
_diffrn_measured_fraction_theta_full 0.980
_diffrn_measured_fraction_theta_max 0.988
_diffrn_measurement_device_type 'Bruker APEX-II CCD'
_diffrn_measurement_method '\f and \w scans'
_diffrn_radiation_type MoK\a
_diffrn_radiation_wavelength 0.71073
_diffrn_reflns_av_R_equivalents 0.0189
_diffrn_reflns_av_unetI/netI 0.0139
_diffrn_reflns_Laue_measured_fraction_full 0.980
_diffrn_reflns_Laue_measured_fraction_max 0.988
_diffrn_reflns_limit_h_max 12
_diffrn_reflns_limit_h_min -12
_diffrn_reflns_limit_k_max 19
_diffrn_reflns_limit_k_min -19
_diffrn_reflns_limit_l_max 22
_diffrn_reflns_limit_l_min -22
_diffrn_reflns_number 55806
_diffrn_reflns_point_group_measured_fraction_full 0.980
_diffrn_reflns_point_group_measured_fraction_max 0.988
_diffrn_reflns_theta_full 25.242
_diffrn_reflns_theta_max 36.399
_diffrn_reflns_theta_min 2.824
_diffrn_standards_number 0
_exptl_absorpt_coefficient_mu 0.216
_exptl_absorpt_correction_T_max 0.7471
_exptl_absorpt_correction_T_min 0.7113
_exptl_absorpt_correction_type multi-scan
_exptl_absorpt_process_details
;
SADABS-2014/3 (Bruker,2014/3) was used for absorption correction.
wR2(int) was 0.1157 before and 0.0365 after correction.
The Ratio of minimum to maximum transmission is 0.9521.
The \l/2 correction factor is Not present.
;
_exptl_crystal_colour colourless
_exptl_crystal_colour_primary colourless
_exptl_crystal_density_diffrn 1.391
_exptl_crystal_description block
_exptl_crystal_F_000 448
_exptl_crystal_size_max 0.54
_exptl_crystal_size_mid 0.45
_exptl_crystal_size_min 0.21
_refine_diff_density_max 0.555
_refine_diff_density_min -0.463
_refine_diff_density_rms 0.053
_refine_ls_extinction_method none
_refine_ls_goodness_of_fit_ref 1.037
_refine_ls_hydrogen_treatment constr
_refine_ls_matrix_type full
_refine_ls_number_parameters 282
_refine_ls_number_reflns 9907
_refine_ls_number_restraints 0
_refine_ls_restrained_S_all 1.037
_refine_ls_R_factor_all 0.0347
_refine_ls_R_factor_gt 0.0314
_refine_ls_shift/su_max 0.001
_refine_ls_shift/su_mean 0.000
_refine_ls_structure_factor_coef Fsqd
_refine_ls_weighting_details 'w=1/[\s^2^(Fo^2^)+(0.0469P)^2^+0.2986P] where P=(Fo^2^+2Fc^2^)/3'
_refine_ls_weighting_scheme calc
_refine_ls_wR_factor_gt 0.0892
_refine_ls_wR_factor_ref 0.0913
_reflns_Friedel_coverage 0.000
_reflns_number_gt 9095
_reflns_number_total 9907
_reflns_threshold_expression 'I > 2\s(I)'
_cod_data_source_file c6qo00541a2.cif
_cod_data_source_block cham19
_cod_database_code 1553563
_shelxl_version_number 2014-3
_shelx_space_group_comment
;
The symmetry employed for this shelxl refinement is uniquely defined
by the following loop, which should always be used as a source of
symmetry information in preference to the above space-group names.
They are only intended as comments.
;
_shelx_estimated_absorpt_t_max 0.956
_shelx_estimated_absorpt_t_min 0.892
_olex2_refinement_description
;
1. Fixed Uiso
 At 1.2 times of:
  All C(H) groups, All N(H) groups
 At 1.5 times of:
  All C(H,H,H) groups
2.a Aromatic/amide H refined with riding coordinates:
 N1(H1), C6(H6), C7(H7), C9(H9), C10(H10), C13(H13), C14(H14), C16(H16),
 C17(H17), C22(H22), C23(H23), C24(H24), C25(H25), C26(H26)
2.b Idealised Me refined as rotating group:
 C18(H18A,H18B,H18C), C20(H20A,H20B,H20C)
;
_olex2_submission_special_instructions 'No special instructions were received'

loop_
_space_group_symop_operation_xyz
'x, y, z'
'-x, -y, -z'

loop_
_atom_site_label
_atom_site_type_symbol
_atom_site_fract_x
_atom_site_fract_y
_atom_site_fract_z
_atom_site_U_iso_or_equiv
_atom_site_adp_type
_atom_site_occupancy
_atom_site_site_symmetry_order
_atom_site_calc_flag
_atom_site_refinement_flags_posn
Cl1 Cl 0.10466(2) 0.90205(2) 0.11974(2) 0.01862(4) Uani 1 1 d .
O1 O 0.85982(7) 0.53449(5) 0.33864(4) 0.01661(9) Uani 1 1 d .
O2 O 1.24354(7) 0.32732(5) -0.01279(4) 0.01531(8) Uani 1 1 d .
O3 O 1.07758(6) 0.22600(5) 0.48568(4) 0.01561(9) Uani 1 1 d .
N1 N 0.45461(7) 0.28834(5) 0.48636(4) 0.01088(8) Uani 1 1 d .
H1 H 0.3352 0.2893 0.5021 0.013 Uiso 1 1 calc R
C1 C 0.52945(8) 0.38807(5) 0.40386(5) 0.01012(8) Uani 1 1 d .
C2 C 0.71924(8) 0.35076(5) 0.40536(5) 0.01005(8) Uani 1 1 d .
C3 C 0.76148(8) 0.22398(5) 0.49174(5) 0.01014(8) Uani 1 1 d .
C4 C 0.59130(8) 0.18825(5) 0.53997(5) 0.01033(9) Uani 1 1 d .
C5 C 0.41762(8) 0.51005(5) 0.33359(5) 0.01014(8) Uani 1 1 d .
C6 C 0.25677(8) 0.56556(6) 0.37486(5) 0.01149(9) Uani 1 1 d .
H6 H 0.2149 0.5214 0.4485 0.014 Uiso 1 1 calc R
C7 C 0.15768(8) 0.68520(6) 0.30855(5) 0.01261(9) Uani 1 1 d .
H7 H 0.0471 0.7221 0.3360 0.015 Uiso 1 1 calc R
C8 C 0.22254(9) 0.74975(6) 0.20196(5) 0.01259(9) Uani 1 1 d .
C9 C 0.37933(9) 0.69560(6) 0.15797(5) 0.01335(9) Uani 1 1 d .
H9 H 0.4200 0.7401 0.0841 0.016 Uiso 1 1 calc R
C10 C 0.47533(8) 0.57530(6) 0.22387(5) 0.01228(9) Uani 1 1 d .
H10 H 0.5814 0.5366 0.1944 0.015 Uiso 1 1 calc R
C11 C 0.85167(8) 0.43423(6) 0.33213(5) 0.01101(9) Uani 1 1 d .
C12 C 0.95884(8) 0.39774(5) 0.24640(5) 0.01048(9) Uani 1 1 d .
C13 C 1.09651(8) 0.46714(6) 0.18278(5) 0.01183(9) Uani 1 1 d .
H13 H 1.1254 0.5332 0.1982 0.014 Uiso 1 1 calc R
C14 C 1.19052(8) 0.44041(6) 0.09795(5) 0.01264(9) Uani 1 1 d .
H14 H 1.2842 0.4875 0.0557 0.015 Uiso 1 1 calc R
C15 C 1.14743(8) 0.34371(6) 0.07427(5) 0.01156(9) Uani 1 1 d .
C16 C 1.01298(9) 0.27237(6) 0.13781(5) 0.01323(9) Uani 1 1 d .
H16 H 0.9853 0.2055 0.1229 0.016 Uiso 1 1 calc R
C17 C 0.91979(8) 0.30021(6) 0.22331(5) 0.01233(9) Uani 1 1 d .
H17 H 0.8280 0.2519 0.2666 0.015 Uiso 1 1 calc R
C18 C 1.18882(11) 0.23947(7) -0.04632(6) 0.02025(12) Uani 1 1 d .
H18A H 1.2505 0.2475 -0.1170 0.030 Uiso 1 1 calc GR
H18B H 1.0541 0.2594 -0.0538 0.030 Uiso 1 1 calc GR
H18C H 1.2243 0.1512 0.0088 0.030 Uiso 1 1 calc GR
C19 C 0.95016(8) 0.16536(6) 0.52984(5) 0.01151(9) Uani 1 1 d .
C20 C 0.98931(9) 0.03497(6) 0.62393(6) 0.01615(10) Uani 1 1 d .
H20A H 0.9628 -0.0304 0.6031 0.024 Uiso 1 1 calc GR
H20B H 0.9107 0.0352 0.6879 0.024 Uiso 1 1 calc GR
H20C H 1.1200 0.0150 0.6422 0.024 Uiso 1 1 calc GR
C21 C 0.54090(8) 0.07352(6) 0.63353(5) 0.01105(9) Uani 1 1 d .
C22 C 0.58554(9) -0.04821(6) 0.63174(5) 0.01391(10) Uani 1 1 d .
H22 H 0.6505 -0.0580 0.5697 0.017 Uiso 1 1 calc R
C23 C 0.53519(10) -0.15509(6) 0.72043(6) 0.01775(11) Uani 1 1 d .
H23 H 0.5653 -0.2375 0.7187 0.021 Uiso 1 1 calc R
C24 C 0.44080(10) -0.14135(7) 0.81169(6) 0.01943(12) Uani 1 1 d .
H24 H 0.4077 -0.2146 0.8725 0.023 Uiso 1 1 calc R
C25 C 0.39485(10) -0.02054(7) 0.81390(6) 0.01971(12) Uani 1 1 d .
H25 H 0.3302 -0.0113 0.8762 0.024 Uiso 1 1 calc R
C26 C 0.44366(9) 0.08713(7) 0.72473(5) 0.01600(10) Uani 1 1 d .
H26 H 0.4108 0.1698 0.7260 0.019 Uiso 1 1 calc R

loop_
_atom_site_aniso_label
_atom_site_aniso_U_11
_atom_site_aniso_U_22
_atom_site_aniso_U_33
_atom_site_aniso_U_23
_atom_site_aniso_U_13
_atom_site_aniso_U_12
Cl1 0.02298(8) 0.01033(6) 0.01945(7) -0.00347(5) -0.00615(5) 0.00052(5)
O1 0.0162(2) 0.0172(2) 0.0211(2) -0.01131(18) 0.00512(16) -0.00832(16)
O2 0.0171(2) 0.0184(2) 0.01342(19) -0.00879(16) 0.00541(15) -0.00785(16)
O3 0.00923(17) 0.0206(2) 0.0157(2) -0.00581(17) 0.00048(14) -0.00435(15)
N1 0.00784(17) 0.01192(19) 0.01059(18) -0.00252(15) 0.00097(14) -0.00253(14)
C1 0.00861(19) 0.0110(2) 0.0095(2) -0.00288(16) 0.00087(15) -0.00277(16)
C2 0.00829(19) 0.0116(2) 0.0098(2) -0.00367(16) 0.00079(15) -0.00304(16)
C3 0.00824(19) 0.0116(2) 0.0101(2) -0.00393(17) 0.00019(15) -0.00227(15)
C4 0.00933(19) 0.0109(2) 0.0096(2) -0.00311(16) 0.00042(16) -0.00241(16)
C5 0.00905(19) 0.0110(2) 0.0096(2) -0.00353(16) 0.00034(15) -0.00246(16)
C6 0.0113(2) 0.0120(2) 0.0110(2) -0.00492(17) 0.00110(16) -0.00239(16)
C7 0.0125(2) 0.0118(2) 0.0144(2) -0.00669(18) 0.00005(17) -0.00147(17)
C8 0.0139(2) 0.0094(2) 0.0139(2) -0.00377(18) -0.00266(18) -0.00206(17)
C9 0.0133(2) 0.0132(2) 0.0112(2) -0.00238(18) -0.00011(17) -0.00360(18)
C10 0.0109(2) 0.0134(2) 0.0103(2) -0.00311(17) 0.00094(16) -0.00231(17)
C11 0.00873(19) 0.0128(2) 0.0114(2) -0.00434(17) 0.00084(16) -0.00395(16)
C12 0.00919(19) 0.0116(2) 0.0102(2) -0.00361(17) 0.00118(16) -0.00381(16)
C13 0.0110(2) 0.0131(2) 0.0119(2) -0.00467(18) 0.00176(17) -0.00554(17)
C14 0.0121(2) 0.0141(2) 0.0119(2) -0.00467(18) 0.00251(17) -0.00610(17)
C15 0.0112(2) 0.0128(2) 0.0101(2) -0.00403(17) 0.00126(16) -0.00347(17)
C16 0.0145(2) 0.0133(2) 0.0131(2) -0.00570(18) 0.00300(18) -0.00628(18)
C17 0.0125(2) 0.0127(2) 0.0122(2) -0.00464(18) 0.00264(17) -0.00590(17)
C18 0.0250(3) 0.0222(3) 0.0196(3) -0.0134(2) 0.0068(2) -0.0109(2)
C19 0.0095(2) 0.0141(2) 0.0112(2) -0.00568(18) -0.00067(16) -0.00144(16)
C20 0.0140(2) 0.0153(2) 0.0159(2) -0.0034(2) -0.00407(19) -0.00068(19)
C21 0.0102(2) 0.0119(2) 0.0097(2) -0.00277(17) 0.00020(16) -0.00313(16)
C22 0.0146(2) 0.0124(2) 0.0133(2) -0.00378(18) -0.00106(18) -0.00260(18)
C23 0.0198(3) 0.0128(2) 0.0174(3) -0.0016(2) -0.0037(2) -0.0048(2)
C24 0.0191(3) 0.0190(3) 0.0143(3) 0.0012(2) -0.0015(2) -0.0084(2)
C25 0.0193(3) 0.0236(3) 0.0123(2) -0.0035(2) 0.0039(2) -0.0071(2)
C26 0.0169(2) 0.0172(3) 0.0125(2) -0.0053(2) 0.00359(19) -0.0045(2)

loop_
_atom_type_symbol
_atom_type_description
_atom_type_scat_dispersion_real
_atom_type_scat_dispersion_imag
_atom_type_scat_source
C C 0.0033 0.0016 'International Tables Vol C Tables 4.2.6.8 and 6.1.1.4'
H H 0.0000 0.0000 'International Tables Vol C Tables 4.2.6.8 and 6.1.1.4'
Cl Cl 0.1484 0.1585 'International Tables Vol C Tables 4.2.6.8 and 6.1.1.4'
N N 0.0061 0.0033 'International Tables Vol C Tables 4.2.6.8 and 6.1.1.4'
O O 0.0106 0.0060 'International Tables Vol C Tables 4.2.6.8 and 6.1.1.4'

loop_
_geom_angle_atom_site_label_1
_geom_angle_atom_site_label_2
_geom_angle_atom_site_label_3
_geom_angle
C15 O2 C18 116.74(5)
C1 N1 H1 124.7
C4 N1 H1 124.7
C4 N1 C1 110.66(5)
N1 C1 C5 123.45(5)
C2 C1 N1 107.39(5)
C2 C1 C5 129.14(5)
C1 C2 C3 107.87(5)
C1 C2 C11 124.12(5)
C3 C2 C11 127.93(5)
C2 C3 C19 122.01(5)
C4 C3 C2 106.62(5)
C4 C3 C19 130.11(5)
N1 C4 C3 107.46(5)
N1 C4 C21 119.27(5)
C3 C4 C21 133.20(5)
C6 C5 C1 121.14(5)
C6 C5 C10 119.06(5)
C10 C5 C1 119.76(5)
C5 C6 H6 119.8
C7 C6 C5 120.40(5)
C7 C6 H6 119.8
C6 C7 H7 120.4
C8 C7 C6 119.17(5)
C8 C7 H7 120.4
C7 C8 Cl1 119.66(5)
C7 C8 C9 121.65(5)
C9 C8 Cl1 118.69(5)
C8 C9 H9 120.6
C10 C9 C8 118.81(6)
C10 C9 H9 120.6
C5 C10 H10 119.6
C9 C10 C5 120.83(5)
C9 C10 H10 119.6
O1 C11 C2 119.99(5)
O1 C11 C12 121.76(5)
C12 C11 C2 118.04(5)
C13 C12 C11 119.50(5)
C17 C12 C11 121.58(5)
C17 C12 C13 118.83(5)
C12 C13 H13 119.6
C14 C13 C12 120.70(5)
C14 C13 H13 119.6
C13 C14 H14 120.1
C13 C14 C15 119.88(5)
C15 C14 H14 120.1
O2 C15 C14 115.46(5)
O2 C15 C16 124.37(5)
C16 C15 C14 120.17(5)
C15 C16 H16 120.4
C17 C16 C15 119.25(5)
C17 C16 H16 120.4
C12 C17 H17 119.4
C16 C17 C12 121.14(5)
C16 C17 H17 119.4
O2 C18 H18A 109.5
O2 C18 H18B 109.5
O2 C18 H18C 109.5
H18A C18 H18B 109.5
H18A C18 H18C 109.5
H18B C18 H18C 109.5
O3 C19 C3 119.18(5)
O3 C19 C20 119.83(5)
C3 C19 C20 120.96(5)
C19 C20 H20A 109.5
C19 C20 H20B 109.5
C19 C20 H20C 109.5
H20A C20 H20B 109.5
H20A C20 H20C 109.5
H20B C20 H20C 109.5
C22 C21 C4 121.13(5)
C22 C21 C26 119.45(5)
C26 C21 C4 119.42(5)
C21 C22 H22 119.9
C23 C22 C21 120.24(6)
C23 C22 H22 119.9
C22 C23 H23 120.0
C22 C23 C24 120.08(6)
C24 C23 H23 120.0
C23 C24 H24 120.0
C25 C24 C23 120.06(6)
C25 C24 H24 120.0
C24 C25 H25 120.0
C24 C25 C26 120.06(6)
C26 C25 H25 120.0
C21 C26 H26 120.0
C25 C26 C21 120.10(6)
C25 C26 H26 120.0

loop_
_geom_bond_atom_site_label_1
_geom_bond_atom_site_label_2
_geom_bond_distance
Cl1 C8 1.7430(6)
O1 C11 1.2247(7)
O2 C15 1.3600(7)
O2 C18 1.4277(9)
O3 C19 1.2355(7)
N1 H1 0.8800
N1 C1 1.3830(7)
N1 C4 1.3643(8)
C1 C2 1.3766(8)
C1 C5 1.4642(8)
C2 C3 1.4356(8)
C2 C11 1.4919(8)
C3 C4 1.4026(8)
C3 C19 1.4644(8)
C4 C21 1.4745(8)
C5 C6 1.3996(8)
C5 C10 1.4040(8)
C6 H6 0.9500
C6 C7 1.3935(8)
C7 H7 0.9500
C7 C8 1.3863(9)
C8 C9 1.3903(9)
C9 H9 0.9500
C9 C10 1.3881(9)
C10 H10 0.9500
C11 C12 1.4828(8)
C12 C13 1.4027(8)
C12 C17 1.3935(8)
C13 H13 0.9500
C13 C14 1.3811(8)
C14 H14 0.9500
C14 C15 1.4014(8)
C15 C16 1.3950(8)
C16 H16 0.9500
C16 C17 1.3930(8)
C17 H17 0.9500
C18 H18A 0.9800
C18 H18B 0.9800
C18 H18C 0.9800
C19 C20 1.5032(9)
C20 H20A 0.9800
C20 H20B 0.9800
C20 H20C 0.9800
C21 C22 1.3983(9)
C21 C26 1.3987(9)
C22 H22 0.9500
C22 C23 1.3915(9)
C23 H23 0.9500
C23 C24 1.3921(11)
C24 H24 0.9500
C24 C25 1.3904(11)
C25 H25 0.9500
C25 C26 1.3957(10)
C26 H26 0.9500

loop_
_geom_hbond_atom_site_label_D
_geom_hbond_atom_site_label_H
_geom_hbond_atom_site_label_A
_geom_hbond_distance_DH
_geom_hbond_distance_HA
_geom_hbond_distance_DA
_geom_hbond_angle_DHA
_geom_hbond_site_symmetry_A
N1 H1 O3 0.88 2.25 3.0271(7) 147.1 1_455

loop_
_geom_torsion_atom_site_label_1
_geom_torsion_atom_site_label_2
_geom_torsion_atom_site_label_3
_geom_torsion_atom_site_label_4
_geom_torsion
Cl1 C8 C9 C10 178.88(5)
O1 C11 C12 C13 11.02(9)
O1 C11 C12 C17 -165.57(6)
O2 C15 C16 C17 -178.24(6)
N1 C1 C2 C3 -0.02(6)
N1 C1 C2 C11 -177.02(5)
N1 C1 C5 C6 35.66(9)
N1 C1 C5 C10 -146.61(6)
N1 C4 C21 C22 119.58(6)
N1 C4 C21 C26 -59.18(8)
C1 N1 C4 C3 0.57(7)
C1 N1 C4 C21 178.05(5)
C1 C2 C3 C4 0.36(6)
C1 C2 C3 C19 -168.03(5)
C1 C2 C11 O1 63.32(8)
C1 C2 C11 C12 -111.51(7)
C1 C5 C6 C7 176.38(5)
C1 C5 C10 C9 -175.17(6)
C2 C1 C5 C6 -142.07(6)
C2 C1 C5 C10 35.67(9)
C2 C3 C4 N1 -0.56(6)
C2 C3 C4 C21 -177.54(6)
C2 C3 C19 O3 -0.81(9)
C2 C3 C19 C20 177.15(6)
C2 C11 C12 C13 -174.24(5)
C2 C11 C12 C17 9.17(8)
C3 C2 C11 O1 -113.06(7)
C3 C2 C11 C12 72.11(8)
C3 C4 C21 C22 -63.72(9)
C3 C4 C21 C26 117.52(8)
C4 N1 C1 C2 -0.34(7)
C4 N1 C1 C5 -178.49(5)
C4 C3 C19 O3 -166.21(6)
C4 C3 C19 C20 11.75(10)
C4 C21 C22 C23 -179.39(6)
C4 C21 C26 C25 179.96(6)
C5 C1 C2 C3 177.99(6)
C5 C1 C2 C11 0.99(10)
C5 C6 C7 C8 -1.33(9)
C6 C5 C10 C9 2.61(9)
C6 C7 C8 Cl1 -177.67(5)
C6 C7 C8 C9 2.92(9)
C7 C8 C9 C10 -1.71(9)
C8 C9 C10 C5 -1.10(9)
C10 C5 C6 C7 -1.37(9)
C11 C2 C3 C4 177.21(6)
C11 C2 C3 C19 8.82(9)
C11 C12 C13 C14 -176.00(6)
C11 C12 C17 C16 175.72(6)
C12 C13 C14 C15 0.51(9)
C13 C12 C17 C16 -0.90(9)
C13 C14 C15 O2 178.06(6)
C13 C14 C15 C16 -1.53(9)
C14 C15 C16 C17 1.32(9)
C15 C16 C17 C12 -0.10(9)
C17 C12 C13 C14 0.69(9)
C18 O2 C15 C14 -173.41(6)
C18 O2 C15 C16 6.17(9)
C19 C3 C4 N1 166.55(6)
C19 C3 C4 C21 -10.43(11)
C21 C22 C23 C24 -0.31(10)
C22 C21 C26 C25 1.18(10)
C22 C23 C24 C25 0.70(11)
C23 C24 C25 C26 -0.15(11)
C24 C25 C26 C21 -0.79(11)
C26 C21 C22 C23 -0.63(9)
